data_7002125
loop_
_publ_author_name
'Mercs, Laszlo'
'Neels, Antonia'
'Stoeckli-Evans, Helen'
'Albrecht, Martin'

_publ_section_title
;
 Main-chain organometallic polymers comprising redox-active iron(ii)
 centers connected by ditopic N-heterocyclic carbenes
;
_journal_issue 35
_journal_name_full 'Dalton Transactions'
_journal_page_first 7168
_journal_paper_doi 10.1039/b907018d
_journal_year 2009
_chemical_formula_sum 'C34 H36 Fe2 I2 N4 O4'
_chemical_formula_weight 930.17
_chemical_name_systematic
;
?
;
_space_group_IT_number 2
_symmetry_cell_setting triclinic
_symmetry_space_group_name_Hall '-P 1'
_symmetry_space_group_name_H-M 'P -1'
_atom_sites_solution_hydrogens geom
_atom_sites_solution_primary direct
_atom_sites_solution_secondary difmap
_audit_creation_method SHELXL-97
_cell_angle_alpha 99.738(13)
_cell_angle_beta 104.479(13)
_cell_angle_gamma 89.843(13)
_cell_formula_units_Z 1
_cell_length_a 7.8161(13)
_cell_length_b 9.7331(15)
_cell_length_c 12.836(2)
_cell_measurement_reflns_used 7659
_cell_measurement_temperature 173(2)
_cell_measurement_theta_max 25.56
_cell_measurement_theta_min 1.66
_cell_volume 931.1(3)
_computing_cell_refinement 'STOE X-AREA'
_computing_data_collection 'STOE X-AREA'
_computing_data_reduction 'STOE X-RED'
_computing_structure_refinement 'SHELXL-97 (Sheldrick, 1997)'
_computing_structure_solution 'SHELXS-97 (Sheldrick, 1990)'
_diffrn_ambient_temperature 173(2)
_diffrn_detector_area_resol_mean 6.67
_diffrn_measured_fraction_theta_full 0.989
_diffrn_measured_fraction_theta_max 0.989
_diffrn_measurement_device_type 'STOE IPDS 2'
_diffrn_measurement_method 'rotation method'
_diffrn_radiation_monochromator graphite
_diffrn_radiation_source 'fine-focus sealed tube'
_diffrn_radiation_type MoK\a
_diffrn_radiation_wavelength 0.71073
_diffrn_reflns_av_R_equivalents 0.0851
_diffrn_reflns_av_sigmaI/netI 0.0722
_diffrn_reflns_limit_h_max 9
_diffrn_reflns_limit_h_min -9
_diffrn_reflns_limit_k_max 11
_diffrn_reflns_limit_k_min -11
_diffrn_reflns_limit_l_max 15
_diffrn_reflns_limit_l_min -15
_diffrn_reflns_number 8252
_diffrn_reflns_theta_full 25.18
_diffrn_reflns_theta_max 25.18
_diffrn_reflns_theta_min 1.66
_exptl_absorpt_coefficient_mu 2.477
_exptl_absorpt_correction_T_max 0.912
_exptl_absorpt_correction_T_min 0.366
_exptl_absorpt_correction_type multi-scan
_exptl_absorpt_process_details 'MULscanABS, (PLATON03, Speck, 2003)'
_exptl_crystal_colour yellow
_exptl_crystal_density_diffrn 1.659
_exptl_crystal_density_method 'not measured'
_exptl_crystal_description rod
_exptl_crystal_F_000 458
_exptl_crystal_size_max 0.45
_exptl_crystal_size_mid 0.25
_exptl_crystal_size_min 0.15
_refine_diff_density_max 1.199
_refine_diff_density_min -1.504
_refine_diff_density_rms 0.159
_refine_ls_extinction_method none
_refine_ls_goodness_of_fit_ref 0.982
_refine_ls_hydrogen_treatment constr
_refine_ls_matrix_type full
_refine_ls_number_parameters 209
_refine_ls_number_reflns 3307
_refine_ls_number_restraints 0
_refine_ls_restrained_S_all 0.982
_refine_ls_R_factor_all 0.0717
_refine_ls_R_factor_gt 0.0600
_refine_ls_shift/su_max 0.000
_refine_ls_shift/su_mean 0.000
_refine_ls_structure_factor_coef Fsqd
_refine_ls_weighting_details 'calc w=1/[\s^2^(Fo^2^)+(0.1147P)^2^] where P=(Fo^2^+2Fc^2^)/3'
_refine_ls_weighting_scheme calc
_refine_ls_wR_factor_gt 0.1546
_refine_ls_wR_factor_ref 0.1617
_reflns_number_gt 2608
_reflns_number_total 3307
_reflns_threshold_expression >2sigma(I)
_cod_data_source_file b907018d.txt
_cod_data_source_block complex4
_cod_database_code 7002125

loop_
_symmetry_equiv_pos_as_xyz
'x, y, z'
'-x, -y, -z'

loop_
_atom_site_label
_atom_site_type_symbol
_atom_site_fract_x
_atom_site_fract_y
_atom_site_fract_z
_atom_site_U_iso_or_equiv
_atom_site_adp_type
_atom_site_occupancy
_atom_site_symmetry_multiplicity
_atom_site_calc_flag
_atom_site_refinement_flags
_atom_site_disorder_assembly
_atom_site_disorder_group
C1 C -0.4567(10) 1.1540(9) 0.8674(7) 0.066(2) Uani 1 1 d . . .
H1 H -0.3911 1.1233 0.9316 0.079 Uiso 1 1 calc R . .
C2 C -0.4917(9) 1.2932(8) 0.8562(6) 0.0601(18) Uani 1 1 d . . .
H2 H -0.4547 1.3731 0.9114 0.072 Uiso 1 1 calc R . .
C3 C -0.5902(9) 1.2929(7) 0.7501(6) 0.0548(16) Uani 1 1 d . . .
H3 H -0.6310 1.3729 0.7194 0.066 Uiso 1 1 calc R . .
C4 C -0.6187(8) 1.1546(7) 0.6962(6) 0.0556(17) Uani 1 1 d . . .
H4 H -0.6846 1.1249 0.6228 0.067 Uiso 1 1 calc R . .
C5 C -0.5357(9) 1.0674(7) 0.7668(7) 0.064(2) Uani 1 1 d . . .
H5 H -0.5327 0.9687 0.7506 0.076 Uiso 1 1 calc R . .
C6 C -0.2591(10) 1.3701(7) 0.7331(6) 0.0568(16) Uani 1 1 d . . .
C7 C -0.1180(8) 1.1414(6) 0.8243(5) 0.0480(14) Uani 1 1 d . . .
C8 C 0.1131(9) 1.0094(7) 0.8833(6) 0.0577(17) Uani 1 1 d . . .
H8 H 0.1860 0.9314 0.8897 0.069 Uiso 1 1 calc R . .
C9 C 0.1487(9) 1.1390(8) 0.9431(7) 0.0590(18) Uani 1 1 d . . .
H9 H 0.2521 1.1697 0.9995 0.071 Uiso 1 1 calc R . .
C10 C 0.0017(8) 1.3626(7) 0.9525(6) 0.0512(15) Uani 1 1 d . . .
C11 C 0.0968(9) 1.4610(7) 0.9242(6) 0.0539(16) Uani 1 1 d . . .
H11 H 0.1636 1.4341 0.8721 0.065 Uiso 1 1 alc R . .
C12 C -0.0965(9) 1.4005(7) 1.0290(6) 0.0547(16) Uani 1 1 d . . .
H12 H -0.1624 1.3318 1.0488 0.066 Uiso 1 1 calc R . .
C13 C -0.1298(10) 0.8884(6) 0.7322(7) 0.0585(17) Uani 1 1 d . . .
H13A H -0.2552 0.9044 0.6987 0.070 Uiso 1 1 calc R . .
H13B H -0.1269 0.8084 0.7710 0.070 Uiso 1 1 calc R . .
C14 C -0.0329(10) 0.8526(8) 0.6425(6) 0.0595(17) Uani 1 1 d . . .
H14A H -0.0399 0.9313 0.6020 0.071 Uiso 1 1 calc R . .
H14B H 0.0934 0.8404 0.6763 0.071 Uiso 1 1 calc R . .
C15 C -0.1090(11) 0.7209(8) 0.5628(7) 0.0652(19) Uani 1 1 d . . .
H15A H -0.2346 0.7343 0.5280 0.078 Uiso 1 1 calc R . .
H15B H -0.1052 0.6430 0.6039 0.078 Uiso 1 1 calc R . .
C16 C -0.0116(12) 0.6806(9) 0.4739(7) 0.073(2) Uani 1 1 d . . .
H16A H -0.0327 0.7489 0.4246 0.110 Uiso 1 1 calc R . .
H16B H -0.0549 0.5879 0.4324 0.110 Uiso 1 1 calc R . .
H16C H 0.1154 0.6789 0.5074 0.110 Uiso 1 1 calc R . .
C17 C -0.3264(9) 1.1279(7) 0.6143(7) 0.0609(18) Uani 1 1 d . . .
N1 N -0.0506(7) 1.0128(5) 0.8108(5) 0.0529(13) Uani 1 1 d . . .
N2 N 0.0076(7) 1.2181(5) 0.9069(5) 0.0508(13) Uani 1 1 d . . .
O1 O -0.2083(8) 1.4726(5) 0.7183(5) 0.0718(14) Uani 1 1 d . . .
O2 O -0.3222(8) 1.0825(6) 0.5274(5) 0.0798(17) Uani 1 1 d . . .
Fe1 Fe -0.34731(12) 1.20535(9) 0.74494(8) 0.0483(3) Uani 1 1 d . . .
I1 I 0.43394(6) 0.69260(4) 0.81889(4) 0.0594(2) Uani 1 1 d . . .

loop_
_atom_site_aniso_label
_atom_site_aniso_U_11
_atom_site_aniso_U_22
_atom_site_aniso_U_33
_atom_site_aniso_U_23
_atom_site_aniso_U_13
_atom_site_aniso_U_12
C1 0.052(4) 0.086(6) 0.074(5) 0.025(4) 0.035(4) 0.006(4)
C2 0.048(4) 0.062(4) 0.069(4) -0.011(3) 0.029(3) -0.003(3)
C3 0.048(4) 0.046(4) 0.069(4) -0.001(3) 0.020(3) 0.001(3)
C4 0.041(3) 0.050(4) 0.074(4) -0.007(3) 0.023(3) 0.001(3)
C5 0.054(4) 0.041(3) 0.109(6) 0.008(4) 0.048(4) -0.002(3)
C6 0.060(4) 0.044(4) 0.069(4) -0.004(3) 0.030(3) -0.004(3)
C7 0.044(3) 0.041(3) 0.062(4) -0.007(3) 0.027(3) -0.005(3)
C8 0.052(4) 0.044(4) 0.082(5) 0.005(3) 0.031(3) 0.006(3)
C9 0.045(4) 0.051(4) 0.082(5) 0.000(4) 0.025(3) -0.001(3)
C10 0.043(3) 0.041(3) 0.068(4) -0.009(3) 0.023(3) -0.003(3)
C11 0.047(3) 0.049(4) 0.067(4) -0.008(3) 0.030(3) -0.005(3)
C12 0.050(4) 0.044(4) 0.071(4) -0.009(3) 0.031(3) -0.017(3)
C13 0.059(4) 0.030(3) 0.087(5) -0.011(3) 0.032(4) -0.002(3)
C14 0.060(4) 0.049(4) 0.074(5) 0.000(3) 0.032(4) 0.002(3)
C15 0.079(5) 0.044(4) 0.076(5) -0.002(3) 0.033(4) 0.002(3)
C16 0.076(5) 0.067(5) 0.081(5) 0.003(4) 0.037(4) 0.010(4)
C17 0.055(4) 0.043(4) 0.087(5) -0.007(4) 0.033(4) -0.010(3)
N1 0.047(3) 0.035(3) 0.080(4) -0.007(3) 0.032(3) -0.003(2)
N2 0.042(3) 0.038(3) 0.073(3) -0.006(3) 0.027(3) -0.005(2)
O1 0.085(4) 0.045(3) 0.094(4) 0.007(3) 0.041(3) -0.010(3)
O2 0.087(4) 0.075(4) 0.077(4) -0.024(3) 0.045(3) -0.017(3)
Fe1 0.0463(5) 0.0368(5) 0.0646(6) -0.0029(4) 0.0271(4) -0.0049(4)
I1 0.0614(3) 0.0393(3) 0.0862(4) 0.0048(2) 0.0388(3) 0.00085(19)

loop_
_atom_type_symbol
_atom_type_description
_atom_type_scat_dispersion_real
_atom_type_scat_dispersion_imag
_atom_type_scat_source
C C 0.0033 0.0016 'International Tables Vol C Tables 4.2.6.8 and 6.1.1.4'
H H 0.0000 0.0000 'International Tables Vol C Tables 4.2.6.8 and 6.1.1.4'
N N 0.0061 0.0033 'International Tables Vol C Tables 4.2.6.8 and 6.1.1.4'
O O 0.0106 0.0060 'International Tables Vol C Tables 4.2.6.8 and 6.1.1.4'
Fe Fe 0.3463 0.8444 'International Tables Vol C Tables 4.2.6.8 and 6.1.1.4'
I I -0.4742 1.8119 'International Tables Vol C Tables 4.2.6.8 and 6.1.1.4'

loop_
_geom_angle_atom_site_label_1
_geom_angle_atom_site_label_2
_geom_angle_atom_site_label_3
_geom_angle
_geom_angle_site_symmetry_1
_geom_angle_site_symmetry_3
_geom_angle_publ_flag
C2 C1 C5 108.3(7) . . ?
C2 C1 Fe1 70.8(4) . . ?
C5 C1 Fe1 70.3(4) . . ?
C2 C1 H1 125.8 . . ?
C5 C1 H1 125.8 . . ?
Fe1 C1 H1 124.6 . . ?
C3 C2 C1 107.6(7) . . ?
C3 C2 Fe1 70.1(4) . . ?
C1 C2 Fe1 70.1(4) . . ?
C3 C2 H2 126.2 . . ?
C1 C2 H2 126.2 . . ?
Fe1 C2 H2 125.3 . . ?
C2 C3 C4 108.1(7) . . ?
C2 C3 Fe1 71.3(4) . . ?
C4 C3 Fe1 70.5(4) . . ?
C2 C3 H3 125.9 . . ?
C4 C3 H3 125.9 . . ?
Fe1 C3 H3 123.8 . . ?
C5 C4 C3 109.2(7) . . ?
C5 C4 Fe1 70.8(4) . . ?
C3 C4 Fe1 70.4(4) . . ?
C5 C4 H4 125.4 . . ?
C3 C4 H4 125.4 . . ?
Fe1 C4 H4 124.9 . . ?
C4 C5 C1 106.7(7) . . ?
C4 C5 Fe1 70.5(4) . . ?
C1 C5 Fe1 70.3(4) . . ?
C4 C5 H5 126.6 . . ?
C1 C5 H5 126.6 . . ?
Fe1 C5 H5 124.2 . . ?
O1 C6 Fe1 175.4(7) . . ?
N1 C7 N2 104.2(5) . . ?
N1 C7 Fe1 128.6(5) . . ?
N2 C7 Fe1 127.2(4) . . ?
C9 C8 N1 106.4(6) . . ?
C9 C8 H8 126.8 . . ?
N1 C8 H8 126.8 . . ?
C8 C9 N2 107.2(6) . . ?
C8 C9 H9 126.4 . . ?
N2 C9 H9 126.4 . . ?
C11 C10 C12 120.5(6) . . ?
C11 C10 N2 120.1(6) . . ?
C12 C10 N2 119.3(6) . . ?
C10 C11 C12 120.2(6) . 2_587 ?
C10 C11 H11 119.9 . . ?
C12 C11 H11 119.9 2_587 . ?
C11 C12 C10 119.3(6) 2_587 . ?
C11 C12 H12 120.3 2_587 . ?
C10 C12 H12 120.3 . . ?
N1 C13 C14 111.8(6) . . ?
N1 C13 H13A 109.3 . . ?
C14 C13 H13A 109.3 . . ?
N1 C13 H13B 109.3 . . ?
C14 C13 H13B 109.3 . . ?
H13A C13 H13B 107.9 . . ?
C15 C14 C13 112.5(6) . . ?
C15 C14 H14A 109.1 . . ?
C13 C14 H14A 109.1 . . ?
C15 C14 H14B 109.1 . . ?
C13 C14 H14B 109.1 . . ?
H14A C14 H14B 107.8 . . ?
C14 C15 C16 113.6(7) . . ?
C14 C15 H15A 108.8 . . ?
C16 C15 H15A 108.8 . . ?
C14 C15 H15B 108.8 . . ?
C16 C15 H15B 108.8 . . ?
H15A C15 H15B 107.7 . . ?
C15 C16 H16A 109.5 . . ?
C15 C16 H16B 109.5 . . ?
H16A C16 H16B 109.5 . . ?
C15 C16 H16C 109.5 . . ?
H16A C16 H16C 109.5 . . ?
H16B C16 H16C 109.5 . . ?
O2 C17 Fe1 175.5(8) . . ?
C7 N1 C8 111.1(5) . . ?
C7 N1 C13 127.9(6) . . ?
C8 N1 C13 121.0(5) . . ?
C7 N2 C9 111.1(5) . . ?
C7 N2 C10 126.8(5) . . ?
C9 N2 C10 122.2(6) . . ?
C17 Fe1 C6 92.0(3) . . ?
C17 Fe1 C7 94.7(3) . . ?
C6 Fe1 C7 95.0(3) . . ?
C17 Fe1 C3 115.8(3) . . ?
C6 Fe1 C3 90.6(3) . . ?
C7 Fe1 C3 148.8(3) . . ?
C17 Fe1 C4 90.1(3) . . ?
C6 Fe1 C4 122.0(3) . . ?
C7 Fe1 C4 142.5(3) . . ?
C3 Fe1 C4 39.0(3) . . ?
C17 Fe1 C1 138.3(3) . . ?
C6 Fe1 C1 129.3(3) . . ?
C7 Fe1 C1 88.0(3) . . ?
C3 Fe1 C1 65.2(3) . . ?
C4 Fe1 C1 64.9(3) . . ?
C17 Fe1 C5 100.4(3) . . ?
C6 Fe1 C5 156.1(3) . . ?
C7 Fe1 C5 104.1(3) . . ?
C3 Fe1 C5 65.7(3) . . ?
C4 Fe1 C5 38.7(3) . . ?
C1 Fe1 C5 39.4(3) . . ?
C17 Fe1 C2 153.6(3) . . ?
C6 Fe1 C2 94.3(3) . . ?
C7 Fe1 C2 110.2(3) . . ?
C3 Fe1 C2 38.6(3) . . ?
C4 Fe1 C2 64.9(3) . . ?
C1 Fe1 C2 39.1(3) . . ?
C5 Fe1 C2 65.9(3) . . ?

loop_
_geom_bond_atom_site_label_1
_geom_bond_atom_site_label_2
_geom_bond_distance
_geom_bond_site_symmetry_2
_geom_bond_publ_flag
C1 C2 1.406(11) . ?
C1 C5 1.412(12) . ?
C1 Fe1 2.096(7) . ?
C1 H1 0.9500 . ?
C2 C3 1.387(11) . ?
C2 Fe1 2.106(7) . ?
C2 H2 0.9500 . ?
C3 C4 1.396(10) . ?
C3 Fe1 2.090(7) . ?
C3 H3 0.9500 . ?
C4 C5 1.387(11) . ?
C4 Fe1 2.091(7) . ?
C4 H4 0.9500 . ?
C5 Fe1 2.096(6) . ?
C5 H5 0.9500 . ?
C6 O1 1.137(8) . ?
C6 Fe1 1.792(7) . ?
C7 N1 1.357(8) . ?
C7 N2 1.364(8) . ?
C7 Fe1 1.983(7) . ?
C8 C9 1.351(10) . ?
C8 N1 1.386(10) . ?
C8 H8 0.9500 . ?
C9 N2 1.373(9) . ?
C9 H9 0.9500 . ?
C10 C11 1.364(10) . ?
C10 C12 1.394(9) . ?
C10 N2 1.434(8) . ?
C11 C12 1.380(9) 2_587 ?
C11 H11 0.9500 . ?
C12 C11 1.380(9) 2_587 ?
C12 H12 0.9500 . ?
C13 N1 1.465(8) . ?
C13 C14 1.522(10) . ?
C13 H13A 0.9900 . ?
C13 H13B 0.9900 . ?
C14 C15 1.517(10) . ?
C14 H14A 0.9900 . ?
C14 H14B 0.9900 . ?
C15 C16 1.522(11) . ?
C15 H15A 0.9900 . ?
C15 H15B 0.9900 . ?
C16 H16A 0.9800 . ?
C16 H16B 0.9800 . ?
C16 H16C 0.9800 . ?
C17 O2 1.137(9) . ?
C17 Fe1 1.765(8) . ?

loop_
_geom_torsion_atom_site_label_1
_geom_torsion_atom_site_label_2
_geom_torsion_atom_site_label_3
_geom_torsion_atom_site_label_4
_geom_torsion
_geom_torsion_site_symmetry_1
_geom_torsion_site_symmetry_2
_geom_torsion_site_symmetry_3
_geom_torsion_site_symmetry_4
_geom_torsion_publ_flag
C5 C1 C2 C3 -0.3(8) . . . . ?
Fe1 C1 C2 C3 60.3(5) . . . . ?
C5 C1 C2 Fe1 -60.6(5) . . . . ?
C1 C2 C3 C4 1.0(8) . . . . ?
Fe1 C2 C3 C4 61.3(5) . . . . ?
C1 C2 C3 Fe1 -60.3(5) . . . . ?
C2 C3 C4 C5 -1.3(8) . . . . ?
Fe1 C3 C4 C5 60.5(5) . . . . ?
C2 C3 C4 Fe1 -61.8(5) . . . . ?
C3 C4 C5 C1 1.1(8) . . . . ?
Fe1 C4 C5 C1 61.3(5) . . . . ?
C3 C4 C5 Fe1 -60.2(5) . . . . ?
C2 C1 C5 C4 -0.5(8) . . . . ?
Fe1 C1 C5 C4 -61.4(5) . . . . ?
C2 C1 C5 Fe1 61.0(5) . . . . ?
N1 C8 C9 N2 0.3(8) . . . . ?
C12 C10 C11 C12 -0.2(12) . . . 2_587 ?
N2 C10 C11 C12 -177.6(6) . . . 2_587 ?
C11 C10 C12 C11 0.2(12) . . . 2_587 ?
N2 C10 C12 C11 177.6(6) . . . 2_587 ?
N1 C13 C14 C15 177.8(7) . . . . ?
C13 C14 C15 C16 -178.5(7) . . . . ?
N2 C7 N1 C8 0.0(7) . . . . ?
Fe1 C7 N1 C8 -179.2(5) . . . . ?
N2 C7 N1 C13 -179.7(6) . . . . ?
Fe1 C7 N1 C13 1.1(10) . . . . ?
C9 C8 N1 C7 -0.2(8) . . . . ?
C9 C8 N1 C13 179.5(6) . . . . ?
C14 C13 N1 C7 108.9(8) . . . . ?
C14 C13 N1 C8 -70.8(9) . . . . ?
N1 C7 N2 C9 0.2(7) . . . . ?
Fe1 C7 N2 C9 179.4(5) . . . . ?
N1 C7 N2 C10 179.4(6) . . . . ?
Fe1 C7 N2 C10 -1.3(9) . . . . ?
C8 C9 N2 C7 -0.3(8) . . . . ?
C8 C9 N2 C10 -179.6(6) . . . . ?
C11 C10 N2 C7 -102.2(8) . . . . ?
C12 C10 N2 C7 80.4(9) . . . . ?
C11 C10 N2 C9 77.0(9) . . . . ?
C12 C10 N2 C9 -100.4(8) . . . . ?
O2 C17 Fe1 C6 -75(8) . . . . ?
O2 C17 Fe1 C7 -171(8) . . . . ?
O2 C17 Fe1 C3 16(8) . . . . ?
O2 C17 Fe1 C4 47(8) . . . . ?
O2 C17 Fe1 C1 97(8) . . . . ?
O2 C17 Fe1 C5 84(8) . . . . ?
O2 C17 Fe1 C2 28(9) . . . . ?
O1 C6 Fe1 C17 33(8) . . . . ?
O1 C6 Fe1 C7 128(8) . . . . ?
O1 C6 Fe1 C3 -83(8) . . . . ?
O1 C6 Fe1 C4 -58(8) . . . . ?
O1 C6 Fe1 C1 -141(8) . . . . ?
O1 C6 Fe1 C5 -89(8) . . . . ?
O1 C6 Fe1 C2 -121(8) . . . . ?
N1 C7 Fe1 C17 -46.1(6) . . . . ?
N2 C7 Fe1 C17 134.8(6) . . . . ?
N1 C7 Fe1 C6 -138.6(6) . . . . ?
N2 C7 Fe1 C6 42.3(6) . . . . ?
N1 C7 Fe1 C3 121.9(6) . . . . ?
N2 C7 Fe1 C3 -57.1(8) . . . . ?
N1 C7 Fe1 C4 50.1(8) . . . . ?
N2 C7 Fe1 C4 -128.9(6) . . . . ?
N1 C7 Fe1 C1 92.2(6) . . . . ?
N2 C7 Fe1 C1 -86.9(6) . . . . ?
N1 C7 Fe1 C5 55.9(6) . . . . ?
N2 C7 Fe1 C5 -123.2(6) . . . . ?
N1 C7 Fe1 C2 125.0(6) . . . . ?
N2 C7 Fe1 C2 -54.1(6) . . . . ?
C2 C3 Fe1 C17 171.3(4) . . . . ?
C4 C3 Fe1 C17 53.5(5) . . . . ?
C2 C3 Fe1 C6 -96.1(5) . . . . ?
C4 C3 Fe1 C6 146.0(5) . . . . ?
C2 C3 Fe1 C7 4.6(7) . . . . ?
C4 C3 Fe1 C7 -113.3(6) . . . . ?
C2 C3 Fe1 C4 117.9(7) . . . . ?
C2 C3 Fe1 C1 37.7(5) . . . . ?
C4 C3 Fe1 C1 -80.1(5) . . . . ?
C2 C3 Fe1 C5 81.2(5) . . . . ?
C4 C3 Fe1 C5 -36.6(5) . . . . ?
C4 C3 Fe1 C2 -117.9(7) . . . . ?
C5 C4 Fe1 C17 106.7(5) . . . . ?
C3 C4 Fe1 C17 -133.7(5) . . . . ?
C5 C4 Fe1 C6 -160.8(5) . . . . ?
C3 C4 Fe1 C6 -41.2(6) . . . . ?
C5 C4 Fe1 C7 8.9(7) . . . . ?
C3 C4 Fe1 C7 128.5(5) . . . . ?
C5 C4 Fe1 C3 -119.6(7) . . . . ?
C5 C4 Fe1 C1 -38.7(5) . . . . ?
C3 C4 Fe1 C1 80.9(5) . . . . ?
C3 C4 Fe1 C5 119.6(7) . . . . ?
C5 C4 Fe1 C2 -82.1(5) . . . . ?
C3 C4 Fe1 C2 37.5(5) . . . . ?
C2 C1 Fe1 C17 -138.9(5) . . . . ?
C5 C1 Fe1 C17 -20.4(7) . . . . ?
C2 C1 Fe1 C6 31.4(6) . . . . ?
C5 C1 Fe1 C6 149.9(5) . . . . ?
C2 C1 Fe1 C7 126.2(5) . . . . ?
C5 C1 Fe1 C7 -115.2(5) . . . . ?
C2 C1 Fe1 C3 -37.3(4) . . . . ?
C5 C1 Fe1 C3 81.3(5) . . . . ?
C2 C1 Fe1 C4 -80.5(5) . . . . ?
C5 C1 Fe1 C4 38.0(4) . . . . ?
C2 C1 Fe1 C5 -118.5(7) . . . . ?
C5 C1 Fe1 C2 118.5(7) . . . . ?
C4 C5 Fe1 C17 -76.8(5) . . . . ?
C1 C5 Fe1 C17 166.3(5) . . . . ?
C4 C5 Fe1 C6 43.5(11) . . . . ?
C1 C5 Fe1 C6 -73.4(10) . . . . ?
C4 C5 Fe1 C7 -174.4(4) . . . . ?
C1 C5 Fe1 C7 68.8(5) . . . . ?
C4 C5 Fe1 C3 36.9(4) . . . . ?
C1 C5 Fe1 C3 -79.9(5) . . . . ?
C1 C5 Fe1 C4 -116.8(6) . . . . ?
C4 C5 Fe1 C1 116.8(6) . . . . ?
C4 C5 Fe1 C2 79.4(5) . . . . ?
C1 C5 Fe1 C2 -37.4(5) . . . . ?
C3 C2 Fe1 C17 -17.8(9) . . . . ?
C1 C2 Fe1 C17 100.5(8) . . . . ?
C3 C2 Fe1 C6 85.6(5) . . . . ?
C1 C2 Fe1 C6 -156.2(5) . . . . ?
C3 C2 Fe1 C7 -177.5(4) . . . . ?
C1 C2 Fe1 C7 -59.2(5) . . . . ?
C1 C2 Fe1 C3 118.3(7) . . . . ?
C3 C2 Fe1 C4 -37.9(4) . . . . ?
C1 C2 Fe1 C4 80.4(5) . . . . ?
C3 C2 Fe1 C1 -118.3(7) . . . . ?
C3 C2 Fe1 C5 -80.6(5) . . . . ?
C1 C2 Fe1 C5 37.6(5) . . . . ?
